data_7060578
loop_
_publ_author_name
'Kordestani, Nazanin'
'Amiri Rudbari, Hadi'
'Correia, Isabel'
'Valente, Andreia'
'C\^orte-Real, Leonor'
'Islam, Mohammad Khairul'
'Micale, Nicola'
'Braun, Jason D.'
'Herbert, David E.'
'Tumanov, Nikolay'
'Wouters, Johan'
'Enamullah, Mohammed'

_publ_section_title
;
 Heteroleptic enantiopure Pd(ii)-complexes derived from
 halogen-substituted Schiff bases and 2-picolylamine: synthesis,
 experimental and computational characterization and investigation of the
 influence of chirality and halogen atoms on the anticancer activity
;
_journal_issue 20
_journal_name_full 'New Journal of Chemistry'
_journal_page_first 9163
_journal_page_last 9180
_journal_paper_doi 10.1039/D1NJ01491A
_journal_volume 45
_journal_year 2021
_chemical_formula_moiety 'C28 H24 Bi2 Cl4 N8 S2, 0.5(C4 H6 N2)'
_chemical_formula_sum 'C30 H27 Bi2 Cl4 N9 S2'
_chemical_formula_weight 1137.49
_space_group_crystal_system orthorhombic
_space_group_IT_number 62
_space_group_name_Hall '-P 2ac 2n'
_space_group_name_H-M_alt 'P n m a'
_atom_sites_solution_hydrogens geom
_atom_sites_solution_primary dual
_atom_sites_solution_secondary difmap
_audit_block_doi 10.5517/ccdc.csd.cc24scgs
_audit_creation_date 2019-04-21
_audit_creation_method
;
Olex2 1.2
(compiled 2017.03.28 svn.r3405 for OlexSys, GUI svn.r5335)
;
_audit_update_record
;
2020-03-11 deposited with the CCDC.	2021-04-16 downloaded from the CCDC.
;
_cell_angle_alpha 90.00
_cell_angle_beta 90.00
_cell_angle_gamma 90.00
_cell_formula_units_Z 4
_cell_length_a 17.3774(4)
_cell_length_b 28.6511(7)
_cell_length_c 7.6327(2)
_cell_measurement_reflns_used 4585
_cell_measurement_temperature 298.15
_cell_measurement_theta_max 28.8880
_cell_measurement_theta_min 3.6020
_cell_volume 3800.18(16)
_computing_cell_refinement 'CrysAlisPro 1.171.38.43 (Rigaku OD, 2015)'
_computing_data_collection 'CrysAlisPro 1.171.38.43 (Rigaku OD, 2015)'
_computing_data_reduction 'CrysAlisPro 1.171.38.43 (Rigaku OD, 2015)'
_computing_molecular_graphics 'Olex2 (Dolomanov et al., 2009)'
_computing_publication_material 'Olex2 (Dolomanov et al., 2009)'
_computing_structure_refinement 'XL (Sheldrick, 2008)'
_computing_structure_solution 'XM (Sheldrick, 2008)'
_diffrn_ambient_temperature 298.15
_diffrn_detector 'CCD plate'
_diffrn_detector_area_resol_mean 10.6296
_diffrn_detector_type Atlas
_diffrn_measured_fraction_theta_full 0.997
_diffrn_measured_fraction_theta_max 0.997
_diffrn_measurement_details
;
List of Runs (angles in degrees, time in seconds):

  # Type    Start    End  Width  t~exp~   \w     \q     \k     \f   Frames
#--------------------------------------------------------------------------
  1  \w    -89.00  13.00   1.00    5.00    --  -12.98 -38.00 -90.00  102
  2  \w    -41.00  16.00   1.00    5.00    --  -12.98 -19.00 -60.00   57
;
_diffrn_measurement_device 'four-circle diffractometer'
_diffrn_measurement_device_type 'SuperNova, Single source at offset, Atlas'
_diffrn_measurement_method '\w scans'
_diffrn_orient_matrix_type 'CrysAlisPro convention (1999,Acta A55,543-557)'
_diffrn_orient_matrix_UB_11 0.0195198000
_diffrn_orient_matrix_UB_12 -0.0207262000
_diffrn_orient_matrix_UB_13 -0.0245954000
_diffrn_orient_matrix_UB_21 -0.0352831000
_diffrn_orient_matrix_UB_22 -0.0098133000
_diffrn_orient_matrix_UB_23 -0.0288632000
_diffrn_orient_matrix_UB_31 0.0063322000
_diffrn_orient_matrix_UB_32 0.0093487000
_diffrn_orient_matrix_UB_33 -0.0848091000
_diffrn_radiation_monochromator mirror
_diffrn_radiation_probe x-ray
_diffrn_radiation_type MoK\a
_diffrn_radiation_wavelength 0.71073
_diffrn_reflns_av_R_equivalents 0.0395
_diffrn_reflns_av_unetI/netI 0.0413
_diffrn_reflns_limit_h_max 13
_diffrn_reflns_limit_h_min -20
_diffrn_reflns_limit_k_max 34
_diffrn_reflns_limit_k_min -26
_diffrn_reflns_limit_l_max 9
_diffrn_reflns_limit_l_min -6
_diffrn_reflns_number 13067
_diffrn_reflns_theta_full 25.00
_diffrn_reflns_theta_max 25.00
_diffrn_reflns_theta_min 3.24
_diffrn_source 'micro-focus sealed X-ray tube'
_diffrn_source_type 'SuperNova (Mo) X-ray Source'
_exptl_absorpt_coefficient_mu 9.675
_exptl_absorpt_correction_T_max 1.00000
_exptl_absorpt_correction_T_min 0.34845
_exptl_absorpt_correction_type multi-scan
_exptl_absorpt_process_details
;
CrysAlisPro 1.171.38.43 (Rigaku Oxford Diffraction, 2015)
Empirical absorption correction using spherical harmonics,
 implemented in SCALE3 ABSPACK scaling algorithm.
;
_exptl_crystal_colour 'dull orangish orange'
_exptl_crystal_colour_lustre dull
_exptl_crystal_colour_modifier orangish
_exptl_crystal_colour_primary orange
_exptl_crystal_density_diffrn 1.988
_exptl_crystal_density_method 'not measured'
_exptl_crystal_description block
_exptl_crystal_F_000 2144
_exptl_crystal_size_max 0.3
_exptl_crystal_size_mid 0.18
_exptl_crystal_size_min 0.12
_refine_diff_density_max 1.984
_refine_diff_density_min -0.851
_refine_diff_density_rms 0.119
_refine_ls_extinction_method none
_refine_ls_goodness_of_fit_ref 1.046
_refine_ls_hydrogen_treatment constr
_refine_ls_matrix_type full
_refine_ls_number_parameters 222
_refine_ls_number_reflns 3410
_refine_ls_number_restraints 0
_refine_ls_restrained_S_all 1.046
_refine_ls_R_factor_all 0.0509
_refine_ls_R_factor_gt 0.0354
_refine_ls_shift/su_max 0.002
_refine_ls_shift/su_mean 0.000
_refine_ls_structure_factor_coef Fsqd
_refine_ls_weighting_details 'calc w=1/[\s^2^(Fo^2^)+(0.0181P)^2^+11.2076P] where P=(Fo^2^+2Fc^2^)/3'
_refine_ls_weighting_scheme calc
_refine_ls_wR_factor_gt 0.0641
_refine_ls_wR_factor_ref 0.0684
_reflns_number_gt 2714
_reflns_number_total 3410
_reflns_threshold_expression >2sigma(I)
_cod_data_source_file d1nj01491a2.cif
_cod_data_source_block 20180502-yf-cml-180417-15aaa
_cod_depositor_comments 'Adding full bibliography for 7060575--7060596.cif.'
_cod_original_cell_volume 3800.16(17)
_cod_database_code 7060578
_reflns_odcompleteness_completeness 99.59
_reflns_odcompleteness_iscentric 1
_reflns_odcompleteness_theta 26.32
_olex2_refinement_description
;
1. Fixed Uiso
 At 1.2 times of:
  All C(H) groups
 At 1.5 times of:
  All C(H,H,H) groups
2. Others
 Fixed Sof: H15A(0.5) H15B(0.5) H15C(0.5)
3.a Aromatic/amide H refined with riding coordinates:
 C1(H1), C2(H2), C4(H4), C3(H3), C8(H8), C9(H9), C10(H10), C11(H11), C12(H12)
3.b Idealised Me refined as rotating group:
 C14(H14A,H14B,H14C), C15(H15A,H15B,H15C)
;
_olex2_submission_special_instructions 'No special instructions were received'
_oxdiff_exptl_absorpt_empirical_details
;
Empirical correction (ABSPACK) includes:
- Absorption correction using spherical harmonics
- Frame scaling
;
_oxdiff_exptl_absorpt_empirical_full_max 2.910
_oxdiff_exptl_absorpt_empirical_full_min 0.737

loop_
_space_group_symop_id
_space_group_symop_operation_xyz
1 'x, y, z'
2 '-x+1/2, -y, z+1/2'
3 'x+1/2, -y+1/2, -z+1/2'
4 '-x, y+1/2, -z'
5 '-x, -y, -z'
6 'x-1/2, y, -z-1/2'
7 '-x-1/2, y-1/2, z-1/2'
8 'x, -y-1/2, z'

loop_
_atom_site_label
_atom_site_type_symbol
_atom_site_fract_x
_atom_site_fract_y
_atom_site_fract_z
_atom_site_U_iso_or_equiv
_atom_site_adp_type
_atom_site_occupancy
_atom_site_calc_flag
_atom_site_disorder_assembly
_atom_site_disorder_group
_atom_site_site_symmetry_order
_atom_site_refinement_flags_posn
_atom_site_refinement_flags_adp
_atom_site_refinement_flags_occupancy
Bi1 Bi 0.865211(14) 0.681119(8) 0.01972(3) 0.03492(10) Uani 1 d . . 1 . . .
Cl2 Cl 0.97515(15) 0.7500 -0.0899(4) 0.0534(7) Uani 1 d . . 2 S T P
Cl3 Cl 0.74597(14) 0.7500 -0.0782(4) 0.0518(7) Uani 1 d . . 2 S T P
S1 S 0.82875(11) 0.65782(7) -0.2953(2) 0.0482(5) Uani 1 d . . 1 . . .
Cl1 Cl 0.79181(10) 0.61128(6) 0.1565(2) 0.0514(5) Uani 1 d . . 1 . . .
C7 C 1.0771(4) 0.5791(2) -0.0326(8) 0.0364(16) Uani 1 d . . 1 . . .
N3 N 0.9492(3) 0.59773(18) -0.2193(7) 0.0372(13) Uani 1 d . . 1 . . .
C6 C 1.0187(4) 0.6142(2) 0.0229(8) 0.0345(16) Uani 1 d . . 1 . . .
N1 N 0.9715(3) 0.66551(19) 0.2466(7) 0.0385(14) Uani 1 d . . 1 . . .
C1 C 0.9798(4) 0.6880(2) 0.3978(9) 0.0476(19) Uani 1 d . . 1 . . .
H1 H 0.9390 0.7060 0.4379 0.057 Uiso 1 calc . . 1 R . .
C14 C 0.9306(5) 0.5476(3) -0.5168(10) 0.070(3) Uani 1 d . . 1 . . .
H14A H 0.9179 0.5366 -0.6321 0.105 Uiso 1 calc . . 1 GR . .
H14B H 0.9244 0.5226 -0.4341 0.105 Uiso 1 calc . . 1 GR . .
H14C H 0.9830 0.5581 -0.5152 0.105 Uiso 1 calc . . 1 GR . .
C13 C 0.8914(4) 0.6107(2) -0.3205(8) 0.0364(16) Uani 1 d . . 1 . . .
N4 N 0.8797(4) 0.5861(2) -0.4696(7) 0.0517(17) Uani 1 d . . 1 . . .
N2 N 0.9588(3) 0.62391(18) -0.0705(7) 0.0344(13) Uani 1 d . . 1 . . .
C2 C 1.0449(5) 0.6861(3) 0.4974(9) 0.056(2) Uani 1 d . . 1 . . .
H2 H 1.0479 0.7019 0.6035 0.067 Uiso 1 calc . . 1 R . .
C4 C 1.0983(4) 0.6359(3) 0.2830(9) 0.0469(19) Uani 1 d . . 1 . . .
H4 H 1.1387 0.6176 0.2420 0.056 Uiso 1 calc . . 1 R . .
C3 C 1.1057(4) 0.6603(3) 0.4375(10) 0.053(2) Uani 1 d . . 1 . . .
H3 H 1.1516 0.6592 0.5003 0.064 Uiso 1 calc . . 1 R . .
C5 C 1.0303(4) 0.6388(2) 0.1893(8) 0.0366(16) Uani 1 d . . 1 . . .
C8 C 1.0819(5) 0.5364(3) 0.0472(10) 0.056(2) Uani 1 d . . 1 . . .
H8 H 1.0467 0.5286 0.1343 0.068 Uiso 1 calc . . 1 R . .
C9 C 1.1385(5) 0.5048(3) -0.0003(11) 0.069(3) Uani 1 d . . 1 . . .
H9 H 1.1418 0.4761 0.0565 0.083 Uiso 1 calc . . 1 R . .
C10 C 1.1892(4) 0.5156(3) -0.1301(11) 0.058(2) Uani 1 d . . 1 . . .
H10 H 1.2258 0.4938 -0.1656 0.070 Uiso 1 calc . . 1 R . .
C11 C 1.1861(5) 0.5578(3) -0.2068(12) 0.070(3) Uani 1 d . . 1 . . .
H11 H 1.2223 0.5659 -0.2915 0.084 Uiso 1 calc . . 1 R . .
C12 C 1.1292(4) 0.5894(3) -0.1600(10) 0.060(2) Uani 1 d . . 1 . . .
H12 H 1.1267 0.6181 -0.2165 0.072 Uiso 1 calc . . 1 R . .
N5 N 0.8147(6) 0.7500 0.3376(13) 0.077(3) Uani 1 d . . 2 S T P
C16 C 0.7552(8) 0.7500 0.3916(14) 0.058(3) Uani 1 d . . 2 S T P
C15 C 0.6790(8) 0.7500 0.4607(18) 0.117(6) Uani 1 d . . 2 S T P
H15A H 0.6447 0.7644 0.3781 0.175 Uiso 0.50 calc A -1 1 GR . .
H15B H 0.6780 0.7672 0.5687 0.175 Uiso 0.50 calc A -1 1 GR . .
H15C H 0.6628 0.7184 0.4818 0.175 Uiso 0.50 calc A -1 1 GR . .

loop_
_atom_site_aniso_label
_atom_site_aniso_U_11
_atom_site_aniso_U_22
_atom_site_aniso_U_33
_atom_site_aniso_U_23
_atom_site_aniso_U_13
_atom_site_aniso_U_12
Bi1 0.02944(16) 0.03074(15) 0.04458(16) 0.00004(11) 0.00003(12) 0.00410(12)
Cl2 0.0397(16) 0.0548(16) 0.0657(17) 0.000 0.0102(13) 0.000
Cl3 0.0326(15) 0.0502(15) 0.0727(18) 0.000 -0.0098(13) 0.000
S1 0.0477(12) 0.0503(11) 0.0466(10) 0.0018(9) -0.0125(9) 0.0105(10)
Cl1 0.0404(11) 0.0531(11) 0.0606(12) 0.0117(9) 0.0000(9) -0.0027(9)
C7 0.031(4) 0.038(4) 0.041(4) 0.001(3) -0.001(3) 0.000(3)
N3 0.037(3) 0.041(3) 0.034(3) -0.005(3) -0.008(3) 0.001(3)
C6 0.028(4) 0.036(4) 0.040(4) 0.004(3) 0.000(3) -0.001(3)
N1 0.037(3) 0.041(3) 0.037(3) -0.002(3) -0.001(3) 0.002(3)
C1 0.042(5) 0.048(5) 0.053(5) 0.001(4) 0.001(4) 0.000(4)
C14 0.080(7) 0.065(5) 0.064(5) -0.024(4) -0.018(5) 0.010(5)
C13 0.032(4) 0.042(4) 0.035(4) -0.006(3) -0.001(3) -0.002(3)
N4 0.058(5) 0.053(4) 0.044(3) -0.008(3) -0.006(3) 0.003(3)
N2 0.031(3) 0.035(3) 0.038(3) 0.002(3) 0.000(3) 0.002(3)
C2 0.061(6) 0.060(5) 0.048(4) -0.018(4) -0.008(4) 0.000(4)
C4 0.026(4) 0.062(5) 0.053(4) -0.002(4) -0.008(4) 0.009(4)
C3 0.040(5) 0.068(5) 0.052(5) -0.013(4) -0.015(4) 0.005(4)
C5 0.033(4) 0.037(4) 0.040(4) 0.004(3) 0.002(3) 0.002(3)
C8 0.056(5) 0.050(5) 0.064(5) 0.006(4) 0.013(4) 0.005(4)
C9 0.078(7) 0.041(5) 0.089(7) 0.009(4) 0.005(6) 0.025(5)
C10 0.037(5) 0.052(5) 0.085(6) -0.018(5) 0.007(4) 0.012(4)
C11 0.055(6) 0.061(6) 0.093(7) -0.002(5) 0.030(5) 0.007(5)
C12 0.061(6) 0.044(4) 0.074(5) 0.020(4) 0.025(5) 0.019(4)
N5 0.061(8) 0.099(9) 0.072(7) 0.000 0.016(6) 0.000
C16 0.052(8) 0.073(8) 0.048(7) 0.000 0.005(6) 0.000
C15 0.060(10) 0.20(2) 0.089(11) 0.000 0.016(9) 0.000

loop_
_atom_type_symbol
_atom_type_description
_atom_type_scat_dispersion_real
_atom_type_scat_dispersion_imag
_atom_type_scat_source
C C 0.0033 0.0016 'International Tables Vol C Tables 4.2.6.8 and 6.1.1.4'
H H 0.0000 0.0000 'International Tables Vol C Tables 4.2.6.8 and 6.1.1.4'
Bi Bi -4.1077 10.2566 'International Tables Vol C Tables 4.2.6.8 and 6.1.1.4'
Cl Cl 0.1484 0.1585 'International Tables Vol C Tables 4.2.6.8 and 6.1.1.4'
N N 0.0061 0.0033 'International Tables Vol C Tables 4.2.6.8 and 6.1.1.4'
S S 0.1246 0.1234 'International Tables Vol C Tables 4.2.6.8 and 6.1.1.4'

loop_
_geom_angle_atom_site_label_1
_geom_angle_atom_site_label_2
_geom_angle_atom_site_label_3
_geom_angle
_geom_angle_site_symmetry_1
_geom_angle_site_symmetry_3
_geom_angle_publ_flag
Cl2 Bi1 Cl3 86.21(6) . . ?
S1 Bi1 Cl2 94.00(7) . . ?
S1 Bi1 Cl3 76.38(6) . . ?
S1 Bi1 Cl1 93.14(6) . . ?
Cl1 Bi1 Cl2 167.22(7) . . ?
Cl1 Bi1 Cl3 105.79(6) . . ?
N1 Bi1 Cl2 80.67(13) . . ?
N1 Bi1 Cl3 142.15(13) . . ?
N1 Bi1 S1 139.53(13) . . ?
N1 Bi1 Cl1 87.02(13) . . ?
N2 Bi1 Cl2 86.27(13) . . ?
N2 Bi1 Cl3 148.72(13) . . ?
N2 Bi1 S1 73.92(13) . . ?
N2 Bi1 Cl1 85.54(13) . . ?
N2 Bi1 N1 65.74(17) . . ?
Bi1 Cl2 Bi1 86.83(7) . 8_575 ?
Bi1 Cl3 Bi1 83.72(6) 8_575 . ?
C13 S1 Bi1 98.6(2) . . ?
C8 C7 C6 121.2(6) . . ?
C12 C7 C6 120.6(6) . . ?
C12 C7 C8 118.1(7) . . ?
C13 N3 N2 115.1(5) . . ?
N2 C6 C7 122.5(6) . . ?
N2 C6 C5 119.0(6) . . ?
C5 C6 C7 118.5(6) . . ?
C1 N1 Bi1 125.3(5) . . ?
C1 N1 C5 118.3(6) . . ?
C5 N1 Bi1 115.1(4) . . ?
N1 C1 C2 123.7(7) . . ?
N3 C13 S1 128.9(5) . . ?
N3 C13 N4 117.4(6) . . ?
N4 C13 S1 113.7(5) . . ?
C13 N4 C14 120.7(6) . . ?
N3 N2 Bi1 121.7(4) . . ?
C6 N2 Bi1 122.2(4) . . ?
C6 N2 N3 116.0(5) . . ?
C1 C2 C3 118.4(7) . . ?
C3 C4 C5 119.5(7) . . ?
C2 C3 C4 119.2(7) . . ?
N1 C5 C6 116.7(6) . . ?
N1 C5 C4 120.9(6) . . ?
C4 C5 C6 122.4(6) . . ?
C7 C8 C9 120.7(7) . . ?
C10 C9 C8 120.1(7) . . ?
C11 C10 C9 119.7(7) . . ?
C10 C11 C12 120.2(8) . . ?
C7 C12 C11 121.1(7) . . ?
N5 C16 C15 180.0(13) . . ?

loop_
_geom_bond_atom_site_label_1
_geom_bond_atom_site_label_2
_geom_bond_distance
_geom_bond_site_symmetry_2
_geom_bond_publ_flag
Bi1 Cl2 2.8714(19) . ?
Bi1 Cl3 2.9574(19) . ?
Bi1 S1 2.5745(18) . ?
Bi1 Cl1 2.5922(18) . ?
Bi1 N1 2.571(5) . ?
Bi1 N2 2.410(5) . ?
Cl2 Bi1 2.8714(19) 8_575 ?
Cl3 Bi1 2.9574(19) 8_575 ?
S1 C13 1.745(7) . ?
C7 C6 1.490(9) . ?
C7 C8 1.368(9) . ?
C7 C12 1.362(9) . ?
N3 C13 1.320(8) . ?
N3 N2 1.371(7) . ?
C6 N2 1.292(8) . ?
C6 C5 1.466(9) . ?
N1 C1 1.329(8) . ?
N1 C5 1.350(8) . ?
C1 C2 1.364(10) . ?
C14 N4 1.459(9) . ?
C13 N4 1.354(8) . ?
C2 C3 1.369(10) . ?
C4 C3 1.376(9) . ?
C4 C5 1.384(9) . ?
C8 C9 1.387(10) . ?
C9 C10 1.361(10) . ?
C10 C11 1.346(10) . ?
C11 C12 1.388(10) . ?
N5 C16 1.113(13) . ?
C16 C15 1.426(17) . ?
